data_1567600
loop_
_publ_author_name
'Sirin-Sariaslan, Ayla'
'Naumann, Stefan'

_publ_section_title
;
 Chiral diboranes as catalysts for the stereoselective
 organopolymerization of epoxides
;
_journal_name_full 'Chemical Science'
_journal_paper_doi 10.1039/D2SC03977J
_journal_year 2022
_chemical_absolute_configuration ad
_chemical_formula_moiety 'C42 H52 B2 O2'
_chemical_formula_sum 'C42 H52 B2 O2'
_chemical_formula_weight 610.45
_chemical_name_common 'chiral diborane 1'
_space_group_crystal_system monoclinic
_space_group_IT_number 4
_space_group_name_Hall 'P 2yb'
_space_group_name_H-M_alt 'P 1 21 1'
_atom_sites_solution_hydrogens geom
_atom_sites_solution_primary direct
_atom_sites_solution_secondary difmap
_audit_creation_method SHELXL-2014/7
_audit_update_record
;
2022-04-22 deposited with the CCDC.	2022-09-07 downloaded from the CCDC.
;
_cell_angle_alpha 90
_cell_angle_beta 93.200(4)
_cell_angle_gamma 90
_cell_formula_units_Z 2
_cell_length_a 11.4900(7)
_cell_length_b 7.2911(6)
_cell_length_c 20.7910(16)
_cell_measurement_reflns_used 4601
_cell_measurement_temperature 140(2)
_cell_measurement_theta_max 65.995
_cell_measurement_theta_min 2.128
_cell_volume 1739.0(2)
_computing_cell_refinement 'Bruker APEXII Software Suite, 2008'
_computing_data_collection 'Bruker APEXII Software Suite, 2008'
_computing_data_reduction 'Bruker APEXII Software Suite, 2008'
_computing_molecular_graphics 'SHELXTL-plus, XP (Sheldrick, 2001)'
_computing_structure_refinement 'SHELXL-2014/7 (Sheldrick, 2014)'
_computing_structure_solution 'SHELXS-2014/7 (Sheldrick, 2014)'
_diffrn_ambient_temperature 140(2)
_diffrn_measured_fraction_theta_full 0.983
_diffrn_measured_fraction_theta_max 0.983
_diffrn_measurement_device_type 'Bruker Kappa APEXII Duo'
_diffrn_measurement_method 'Omega + Phi Scans'
_diffrn_radiation_type CuK\a
_diffrn_radiation_wavelength 1.54178
_diffrn_reflns_av_R_equivalents 0.0605
_diffrn_reflns_av_unetI/netI 0.0557
_diffrn_reflns_Laue_measured_fraction_full 0.983
_diffrn_reflns_Laue_measured_fraction_max 0.983
_diffrn_reflns_limit_h_max 10
_diffrn_reflns_limit_h_min -13
_diffrn_reflns_limit_k_max 8
_diffrn_reflns_limit_k_min -8
_diffrn_reflns_limit_l_max 24
_diffrn_reflns_limit_l_min -23
_diffrn_reflns_number 21005
_diffrn_reflns_point_group_measured_fraction_full 0.968
_diffrn_reflns_point_group_measured_fraction_max 0.968
_diffrn_reflns_theta_full 65.995
_diffrn_reflns_theta_max 65.995
_diffrn_reflns_theta_min 2.128
_diffrn_source I\mS
_exptl_absorpt_coefficient_mu 0.518
_exptl_absorpt_correction_T_max 0.7528
_exptl_absorpt_correction_T_min 0.6606
_exptl_absorpt_correction_type multi-scan
_exptl_absorpt_process_details 'Blessing, 1995'
_exptl_crystal_colour colourless
_exptl_crystal_density_diffrn 1.166
_exptl_crystal_description plate
_exptl_crystal_F_000 660
_exptl_crystal_size_max 0.223
_exptl_crystal_size_mid 0.100
_exptl_crystal_size_min 0.025
_refine_diff_density_max 0.364
_refine_diff_density_min -0.222
_refine_diff_density_rms 0.039
_refine_ls_abs_structure_details
;
 Flack x determined using 1728 quotients [(I+)-(I-)]/[(I+)+(I-)]
 (Parsons, Flack and Wagner, Acta Cryst. B69 (2013) 249-259).
;
_refine_ls_abs_structure_Flack 0.04(21)
_refine_ls_extinction_method none
_refine_ls_goodness_of_fit_ref 1.041
_refine_ls_hydrogen_treatment constr
_refine_ls_matrix_type full
_refine_ls_number_parameters 415
_refine_ls_number_reflns 5877
_refine_ls_number_restraints 13
_refine_ls_restrained_S_all 1.056
_refine_ls_R_factor_all 0.0680
_refine_ls_R_factor_gt 0.0484
_refine_ls_shift/su_max 0.000
_refine_ls_shift/su_mean 0.000
_refine_ls_structure_factor_coef Fsqd
_refine_ls_weighting_details 'w=1/[\s^2^(Fo^2^)+(0.0702P)^2^] where P=(Fo^2^+2Fc^2^)/3'
_refine_ls_weighting_scheme calc
_refine_ls_wR_factor_gt 0.1187
_refine_ls_wR_factor_ref 0.1278
_reflns_Friedel_coverage 0.812
_reflns_Friedel_fraction_full 0.950
_reflns_Friedel_fraction_max 0.950
_reflns_number_gt 4601
_reflns_number_total 5877
_reflns_threshold_expression 'I > 2\s(I)'
_cod_data_source_file d2sc03977j2.cif
_cod_data_source_block buch350
_cod_original_sg_symbol_H-M 'P 21'
_cod_database_code 1567600
_shelx_shelxl_version_number 2014/7
_shelx_space_group_comment
;
The symmetry employed for this shelxl refinement is uniquely defined
by the following loop, which should always be used as a source of
symmetry information in preference to the above space-group names.
They are only intended as comments.
;
_shelx_estimated_absorpt_t_min 0.893
_shelx_estimated_absorpt_t_max 0.987

loop_
_space_group_symop_operation_xyz
'x, y, z'
'-x, y+1/2, -z'

loop_
_atom_site_label
_atom_site_type_symbol
_atom_site_fract_x
_atom_site_fract_y
_atom_site_fract_z
_atom_site_U_iso_or_equiv
_atom_site_adp_type
_atom_site_occupancy
_atom_site_site_symmetry_order
_atom_site_calc_flag
_atom_site_refinement_flags_posn
_atom_site_refinement_flags_adp
_atom_site_refinement_flags_occupancy
_atom_site_disorder_assembly
_atom_site_disorder_group
O1 O 0.36206(18) 0.7575(4) 0.52524(10) 0.0268(5) Uani 1 1 d . . . . .
C1 C 0.3796(3) 0.7488(5) 0.41380(15) 0.0243(7) Uani 1 1 d . . . . .
B1 B 0.2773(4) 0.7285(7) 0.7587(2) 0.0389(11) Uani 1 1 d . . . . .
C2 C 0.4332(3) 0.7674(5) 0.47475(15) 0.0232(7) Uani 1 1 d . . . . .
O2 O 0.2992(2) 0.4186(3) 0.36775(11) 0.0296(6) Uani 1 1 d . . . . .
B2 B 0.2520(4) 0.1897(7) 0.1350(2) 0.0422(12) Uani 1 1 d . . . . .
C3 C 0.5544(3) 0.7918(5) 0.48369(17) 0.0277(8) Uani 1 1 d . . . . .
H3 H 0.5892 0.8068 0.5259 0.033 Uiso 1 1 calc R U . . .
C4 C 0.6217(3) 0.7938(5) 0.43205(16) 0.0286(8) Uani 1 1 d . . . . .
H4 H 0.7037 0.8069 0.4388 0.034 Uiso 1 1 calc R U . . .
C5 C 0.5730(3) 0.7771(5) 0.36884(16) 0.0272(7) Uani 1 1 d . . . . .
C6 C 0.6423(3) 0.7821(5) 0.31417(17) 0.0311(8) Uani 1 1 d . . . . .
H6 H 0.7246 0.7937 0.3203 0.037 Uiso 1 1 calc R U . . .
C7 C 0.5930(3) 0.7708(5) 0.25356(18) 0.0349(9) Uani 1 1 d . . . . .
H7 H 0.6408 0.7713 0.2178 0.042 Uiso 1 1 calc R U . . .
C8 C 0.4715(3) 0.7582(5) 0.24341(17) 0.0329(8) Uani 1 1 d . . . . .
H8 H 0.4373 0.7526 0.2008 0.039 Uiso 1 1 calc R U . . .
C9 C 0.4020(3) 0.7539(5) 0.29485(16) 0.0280(8) Uani 1 1 d . . . . .
H9 H 0.3199 0.7469 0.2873 0.034 Uiso 1 1 calc R U . . .
C10 C 0.4498(3) 0.7597(5) 0.35905(15) 0.0245(7) Uani 1 1 d . . . . .
C11 C 0.4151(3) 0.7731(5) 0.58920(15) 0.0255(7) Uani 1 1 d . . . . .
H11A H 0.4578 0.8906 0.5940 0.031 Uiso 1 1 calc R U . . .
H11B H 0.4711 0.6715 0.5977 0.031 Uiso 1 1 calc R U . . .
C12 C 0.3202(3) 0.7649(6) 0.63577(15) 0.0272(7) Uani 1 1 d . . . . .
H12A H 0.2721 0.6543 0.6267 0.033 Uiso 1 1 calc R U . . .
H12B H 0.2692 0.8736 0.6294 0.033 Uiso 1 1 calc R U . . .
C13 C 0.3680(3) 0.7592(6) 0.70577(16) 0.0309(8) Uani 1 1 d . . . . .
H13A H 0.4091 0.8763 0.7153 0.037 Uiso 1 1 calc R U . . .
H13B H 0.4267 0.6600 0.7099 0.037 Uiso 1 1 calc R U . . .
C14 C 0.3142(4) 0.6967(7) 0.8316(2) 0.0535(12) Uani 1 1 d . . . . .
H14 H 0.3971 0.6547 0.8371 0.064 Uiso 1 1 calc R U . . .
C15 C 0.2277(6) 0.5525(8) 0.8627(2) 0.0751(18) Uani 1 1 d . U . . .
H15A H 0.2729 0.4441 0.8782 0.090 Uiso 1 1 calc R U . . .
H15B H 0.1929 0.6097 0.9003 0.090 Uiso 1 1 calc R U . . .
C16 C 0.1282(5) 0.4890(9) 0.8137(3) 0.0819(18) Uani 1 1 d . U . . .
H16A H 0.1628 0.4079 0.7817 0.098 Uiso 1 1 calc R U . . .
H16B H 0.0728 0.4139 0.8373 0.098 Uiso 1 1 calc R U . . .
C17 C 0.0646(5) 0.6272(9) 0.7801(3) 0.0732(16) Uani 1 1 d . . . . .
H17A H 0.0155 0.6927 0.8103 0.088 Uiso 1 1 calc R U . . .
H17B H 0.0122 0.5701 0.7464 0.088 Uiso 1 1 calc R U . . .
C18 C 0.1435(3) 0.7644(8) 0.7489(2) 0.0516(12) Uani 1 1 d . . . . .
H18 H 0.1216 0.7713 0.7018 0.062 Uiso 1 1 calc R U . . .
C19 C 0.1330(4) 0.9561(7) 0.7787(2) 0.0550(12) Uani 1 1 d . . . . .
H19A H 0.1784 1.0439 0.7537 0.066 Uiso 1 1 calc R U . . .
H19B H 0.0503 0.9947 0.7748 0.066 Uiso 1 1 calc R U . . .
C20 C 0.1761(4) 0.9655(7) 0.8492(2) 0.0542(12) Uani 1 1 d . . . . .
H20A H 0.1228 0.8939 0.8754 0.065 Uiso 1 1 calc R U . . .
H20B H 0.1743 1.0946 0.8639 0.065 Uiso 1 1 calc R U . . .
C21 C 0.2995(4) 0.8909(8) 0.8602(2) 0.0565(13) Uani 1 1 d . . . . .
H21A H 0.3199 0.8868 0.9071 0.068 Uiso 1 1 calc R U . . .
H21B H 0.3545 0.9757 0.8404 0.068 Uiso 1 1 calc R U . . .
C22 C 0.2516(3) 0.7125(5) 0.40330(15) 0.0242(8) Uani 1 1 d . . . . .
C23 C 0.2142(3) 0.5473(5) 0.37662(16) 0.0253(8) Uani 1 1 d . . . . .
C24 C 0.0951(3) 0.5135(5) 0.36062(18) 0.0316(9) Uani 1 1 d . . . . .
H24 H 0.0711 0.3997 0.3420 0.038 Uiso 1 1 calc R U . . .
C25 C 0.0144(3) 0.6462(5) 0.37222(17) 0.0307(8) Uani 1 1 d . . . . .
H25 H -0.0655 0.6237 0.3606 0.037 Uiso 1 1 calc R U . . .
C26 C 0.0467(3) 0.8147(5) 0.40081(16) 0.0263(8) Uani 1 1 d . . . . .
C27 C -0.0362(3) 0.9518(6) 0.41369(18) 0.0314(9) Uani 1 1 d . . . . .
H27 H -0.1160 0.9314 0.4013 0.038 Uiso 1 1 calc R U . . .
C28 C -0.0048(3) 1.1113(6) 0.44318(18) 0.0338(9) Uani 1 1 d . . . . .
H28 H -0.0621 1.2005 0.4519 0.041 Uiso 1 1 calc R U . . .
C29 C 0.1131(3) 1.1435(6) 0.46070(17) 0.0320(8) Uani 1 1 d . . . . .
H29 H 0.1352 1.2552 0.4815 0.038 Uiso 1 1 calc R U . . .
C30 C 0.1965(3) 1.0170(5) 0.44831(16) 0.0276(8) Uani 1 1 d . . . . .
H30 H 0.2759 1.0421 0.4605 0.033 Uiso 1 1 calc R U . . .
C31 C 0.1663(3) 0.8483(5) 0.41748(15) 0.0241(7) Uani 1 1 d . . . . .
C32 C 0.2756(3) 0.2691(5) 0.32350(16) 0.0300(8) Uani 1 1 d . . . . .
H32A H 0.2005 0.2118 0.3332 0.036 Uiso 1 1 calc R U . . .
H32B H 0.3373 0.1752 0.3303 0.036 Uiso 1 1 calc R U . . .
C33 C 0.2700(3) 0.3271(5) 0.25371(17) 0.0320(9) Uani 1 1 d . . . . .
H33A H 0.3404 0.3991 0.2450 0.038 Uiso 1 1 calc R U . . .
H33B H 0.2010 0.4065 0.2449 0.038 Uiso 1 1 calc R U . . .
C34 C 0.2620(3) 0.1604(6) 0.20928(18) 0.0364(9) Uani 1 1 d . . . . .
H34A H 0.1936 0.0875 0.2209 0.044 Uiso 1 1 calc R U . . .
H34B H 0.3319 0.0840 0.2193 0.044 Uiso 1 1 calc R U . . .
C35 C 0.2546(4) 0.3767(6) 0.0988(2) 0.0518(12) Uani 1 1 d . . . . .
H35 H 0.2525 0.4791 0.1307 0.062 Uiso 1 1 calc R U . . .
C36 C 0.1477(5) 0.3897(8) 0.0514(3) 0.0675(15) Uani 1 1 d . . . . .
H36A H 0.0775 0.4060 0.0764 0.081 Uiso 1 1 calc R U . . .
H36B H 0.1556 0.5007 0.0246 0.081 Uiso 1 1 calc R U . . .
C37 C 0.1288(5) 0.2275(10) 0.0077(3) 0.0846(19) Uani 1 1 d . . . . .
H37A H 0.1833 0.2373 -0.0274 0.102 Uiso 1 1 calc R U . . .
H37B H 0.0487 0.2346 -0.0123 0.102 Uiso 1 1 calc R U . . .
C38 C 0.1446(5) 0.0419(8) 0.0386(3) 0.0657(15) Uani 1 1 d . . . . .
H38A H 0.1519 -0.0506 0.0042 0.079 Uiso 1 1 calc R U . . .
H38B H 0.0735 0.0122 0.0612 0.079 Uiso 1 1 calc R U . . .
C39 C 0.2517(4) 0.0242(7) 0.0871(2) 0.0497(11) Uani 1 1 d . . . . .
H39 H 0.2459 -0.0929 0.1118 0.060 Uiso 1 1 calc R U . . .
C40 C 0.3698(5) 0.0322(9) 0.0566(3) 0.0681(15) Uani 1 1 d . . . . .
H40A H 0.4317 0.0038 0.0901 0.082 Uiso 1 1 calc R U . . .
H40B H 0.3717 -0.0642 0.0231 0.082 Uiso 1 1 calc R U . . .
C41 C 0.3969(5) 0.2139(11) 0.0265(3) 0.090(2) Uani 1 1 d . . . . .
H41A H 0.4803 0.2152 0.0170 0.108 Uiso 1 1 calc R U . . .
H41B H 0.3509 0.2241 -0.0151 0.108 Uiso 1 1 calc R U . . .
C42 C 0.3724(5) 0.3796(9) 0.0665(4) 0.088(2) Uani 1 1 d . . . . .
H42A H 0.3747 0.4898 0.0388 0.105 Uiso 1 1 calc R U . . .
H42B H 0.4357 0.3920 0.1006 0.105 Uiso 1 1 calc R U . . .

loop_
_atom_site_aniso_label
_atom_site_aniso_U_11
_atom_site_aniso_U_22
_atom_site_aniso_U_33
_atom_site_aniso_U_23
_atom_site_aniso_U_13
_atom_site_aniso_U_12
O1 0.0226(10) 0.0365(14) 0.0211(11) -0.0008(11) 0.0006(9) -0.0003(11)
C1 0.0249(15) 0.0231(18) 0.0252(17) -0.0008(15) 0.0031(13) 0.0015(15)
B1 0.048(2) 0.036(3) 0.033(2) -0.003(2) 0.007(2) -0.002(2)
C2 0.0256(15) 0.0221(17) 0.0218(16) -0.0003(15) 0.0011(13) -0.0008(15)
O2 0.0300(12) 0.0284(14) 0.0297(13) -0.0063(11) -0.0042(11) 0.0042(11)
B2 0.045(3) 0.046(3) 0.035(3) -0.008(2) -0.002(2) 0.004(2)
C3 0.0279(17) 0.0248(19) 0.0300(18) 0.0000(16) -0.0024(14) 0.0011(16)
C4 0.0192(15) 0.030(2) 0.037(2) 0.0013(17) 0.0002(14) -0.0023(15)
C5 0.0279(17) 0.0213(18) 0.0330(19) -0.0009(16) 0.0065(14) 0.0019(16)
C6 0.0275(17) 0.031(2) 0.036(2) -0.0009(18) 0.0087(15) 0.0003(17)
C7 0.042(2) 0.030(2) 0.034(2) 0.0006(18) 0.0138(16) 0.0035(19)
C8 0.0437(19) 0.031(2) 0.0243(18) 0.0001(17) 0.0047(15) 0.0023(18)
C9 0.0310(16) 0.0262(19) 0.0264(18) -0.0012(16) -0.0010(14) -0.0003(16)
C10 0.0267(16) 0.0175(17) 0.0295(18) 0.0009(15) 0.0022(14) 0.0034(15)
C11 0.0258(15) 0.0288(19) 0.0215(16) -0.0006(16) -0.0021(13) -0.0009(16)
C12 0.0270(16) 0.0306(19) 0.0239(17) 0.0011(16) -0.0003(13) -0.0027(17)
C13 0.0330(17) 0.031(2) 0.0286(18) -0.0015(17) 0.0007(15) -0.0009(18)
C14 0.057(3) 0.063(3) 0.040(2) 0.007(2) 0.011(2) 0.019(2)
C15 0.138(5) 0.047(3) 0.043(3) 0.013(2) 0.030(3) 0.023(3)
C16 0.063(3) 0.074(4) 0.112(5) 0.000(4) 0.030(3) -0.003(3)
C17 0.069(3) 0.071(4) 0.081(4) -0.015(3) 0.023(3) -0.016(3)
C18 0.044(2) 0.072(3) 0.040(2) -0.011(2) 0.0113(19) -0.015(3)
C19 0.049(3) 0.069(3) 0.046(3) -0.001(2) -0.005(2) 0.007(2)
C20 0.074(3) 0.047(3) 0.041(3) -0.005(2) -0.004(2) 0.009(2)
C21 0.064(3) 0.067(3) 0.037(3) -0.003(2) -0.009(2) 0.003(3)
C22 0.0258(16) 0.0272(19) 0.0191(17) 0.0014(14) -0.0023(14) 0.0004(14)
C23 0.0248(17) 0.0285(19) 0.0223(18) 0.0002(15) -0.0006(14) 0.0040(15)
C24 0.0302(19) 0.030(2) 0.034(2) -0.0026(17) -0.0046(16) -0.0028(16)
C25 0.0205(16) 0.035(2) 0.036(2) -0.0008(18) -0.0054(15) -0.0021(16)
C26 0.0240(16) 0.032(2) 0.0227(18) 0.0043(15) 0.0001(14) 0.0003(15)
C27 0.0199(16) 0.040(2) 0.034(2) 0.0030(17) -0.0018(15) 0.0025(17)
C28 0.0322(19) 0.037(2) 0.033(2) 0.0008(17) 0.0033(16) 0.0091(17)
C29 0.0349(19) 0.031(2) 0.030(2) -0.0020(17) 0.0004(16) 0.0045(17)
C30 0.0268(17) 0.033(2) 0.0232(18) 0.0002(15) -0.0002(14) 0.0008(16)
C31 0.0236(16) 0.0307(19) 0.0181(17) 0.0023(14) 0.0027(14) 0.0027(15)
C32 0.0347(17) 0.0265(19) 0.0284(18) -0.0038(17) -0.0026(14) 0.0035(17)
C33 0.0382(19) 0.029(2) 0.028(2) -0.0021(16) -0.0024(16) 0.0011(16)
C34 0.044(2) 0.032(2) 0.032(2) -0.0039(17) -0.0034(17) 0.0011(18)
C35 0.079(3) 0.044(3) 0.032(2) 0.001(2) -0.004(2) 0.002(2)
C36 0.065(3) 0.078(4) 0.059(3) 0.008(3) 0.006(3) 0.019(3)
C37 0.077(4) 0.095(5) 0.077(4) -0.009(4) -0.036(3) 0.008(4)
C38 0.063(3) 0.080(4) 0.053(3) -0.014(3) -0.005(3) -0.018(3)
C39 0.068(3) 0.048(3) 0.034(2) -0.003(2) 0.001(2) -0.002(2)
C40 0.059(3) 0.076(4) 0.069(4) -0.018(3) 0.002(3) 0.016(3)
C41 0.060(3) 0.101(5) 0.112(5) 0.000(4) 0.041(3) 0.000(3)
C42 0.061(3) 0.072(4) 0.130(6) 0.015(4) 0.005(4) -0.016(3)

loop_
_atom_type_symbol
_atom_type_description
_atom_type_scat_dispersion_real
_atom_type_scat_dispersion_imag
_atom_type_scat_source
C C 0.0181 0.0091 'International Tables Vol C Tables 4.2.6.8 and 6.1.1.4'
H H 0.0000 0.0000 'International Tables Vol C Tables 4.2.6.8 and 6.1.1.4'
B B 0.0090 0.0039 'International Tables Vol C Tables 4.2.6.8 and 6.1.1.4'
O O 0.0492 0.0322 'International Tables Vol C Tables 4.2.6.8 and 6.1.1.4'

loop_
_geom_angle_atom_site_label_1
_geom_angle_atom_site_label_2
_geom_angle_atom_site_label_3
_geom_angle
_geom_angle_site_symmetry_1
_geom_angle_site_symmetry_3
_geom_angle_publ_flag
C2 O1 C11 117.7(2) . . ?
C2 C1 C10 118.7(3) . . ?
C2 C1 C22 122.3(3) . . ?
C10 C1 C22 119.0(3) . . ?
C18 B1 C14 111.2(4) . . ?
C18 B1 C13 124.8(4) . . ?
C14 B1 C13 122.9(4) . . ?
O1 C2 C1 116.3(3) . . ?
O1 C2 C3 122.4(3) . . ?
C1 C2 C3 121.4(3) . . ?
C23 O2 C32 119.5(3) . . ?
C35 B2 C34 126.6(4) . . ?
C35 B2 C39 111.5(4) . . ?
C34 B2 C39 121.5(4) . . ?
C4 C3 C2 120.0(3) . . ?
C4 C3 H3 120.0 . . ?
C2 C3 H3 120.0 . . ?
C3 C4 C5 121.6(3) . . ?
C3 C4 H4 119.2 . . ?
C5 C4 H4 119.2 . . ?
C4 C5 C10 118.8(3) . . ?
C4 C5 C6 122.2(3) . . ?
C10 C5 C6 118.9(3) . . ?
C7 C6 C5 121.1(3) . . ?
C7 C6 H6 119.4 . . ?
C5 C6 H6 119.4 . . ?
C6 C7 C8 120.3(3) . . ?
C6 C7 H7 119.8 . . ?
C8 C7 H7 119.8 . . ?
C9 C8 C7 120.1(3) . . ?
C9 C8 H8 119.9 . . ?
C7 C8 H8 119.9 . . ?
C8 C9 C10 121.6(3) . . ?
C8 C9 H9 119.2 . . ?
C10 C9 H9 119.2 . . ?
C9 C10 C5 117.9(3) . . ?
C9 C10 C1 122.8(3) . . ?
C5 C10 C1 119.4(3) . . ?
O1 C11 C12 108.0(2) . . ?
O1 C11 H11A 110.1 . . ?
C12 C11 H11A 110.1 . . ?
O1 C11 H11B 110.1 . . ?
C12 C11 H11B 110.1 . . ?
H11A C11 H11B 108.4 . . ?
C11 C12 C13 112.4(3) . . ?
C11 C12 H12A 109.1 . . ?
C13 C12 H12A 109.1 . . ?
C11 C12 H12B 109.1 . . ?
C13 C12 H12B 109.1 . . ?
H12A C12 H12B 107.9 . . ?
C12 C13 B1 117.0(3) . . ?
C12 C13 H13A 108.1 . . ?
B1 C13 H13A 108.1 . . ?
C12 C13 H13B 108.1 . . ?
B1 C13 H13B 108.1 . . ?
H13A C13 H13B 107.3 . . ?
C21 C14 B1 101.9(4) . . ?
C21 C14 C15 111.1(4) . . ?
B1 C14 C15 110.2(4) . . ?
C21 C14 H14 111.1 . . ?
B1 C14 H14 111.1 . . ?
C15 C14 H14 111.1 . . ?
C16 C15 C14 112.3(4) . . ?
C16 C15 H15A 109.1 . . ?
C14 C15 H15A 109.1 . . ?
C16 C15 H15B 109.1 . . ?
C14 C15 H15B 109.1 . . ?
H15A C15 H15B 107.9 . . ?
C17 C16 C15 117.0(6) . . ?
C17 C16 H16A 108.1 . . ?
C15 C16 H16A 108.1 . . ?
C17 C16 H16B 108.1 . . ?
C15 C16 H16B 108.1 . . ?
H16A C16 H16B 107.3 . . ?
C16 C17 C18 112.1(5) . . ?
C16 C17 H17A 109.2 . . ?
C18 C17 H17A 109.2 . . ?
C16 C17 H17B 109.2 . . ?
C18 C17 H17B 109.2 . . ?
H17A C17 H17B 107.9 . . ?
C17 C18 C19 111.5(4) . . ?
C17 C18 B1 116.2(5) . . ?
C19 C18 B1 101.5(3) . . ?
C17 C18 H18 109.1 . . ?
C19 C18 H18 109.1 . . ?
B1 C18 H18 109.1 . . ?
C20 C19 C18 113.6(4) . . ?
C20 C19 H19A 108.9 . . ?
C18 C19 H19A 108.9 . . ?
C20 C19 H19B 108.9 . . ?
C18 C19 H19B 108.9 . . ?
H19A C19 H19B 107.7 . . ?
C19 C20 C21 112.2(4) . . ?
C19 C20 H20A 109.2 . . ?
C21 C20 H20A 109.2 . . ?
C19 C20 H20B 109.2 . . ?
C21 C20 H20B 109.2 . . ?
H20A C20 H20B 107.9 . . ?
C20 C21 C14 112.9(4) . . ?
C20 C21 H21A 109.0 . . ?
C14 C21 H21A 109.0 . . ?
C20 C21 H21B 109.0 . . ?
C14 C21 H21B 109.0 . . ?
H21A C21 H21B 107.8 . . ?
C23 C22 C31 118.9(3) . . ?
C23 C22 C1 119.5(3) . . ?
C31 C22 C1 121.6(3) . . ?
O2 C23 C22 116.2(3) . . ?
O2 C23 C24 122.4(3) . . ?
C22 C23 C24 121.4(3) . . ?
C25 C24 C23 119.5(3) . . ?
C25 C24 H24 120.3 . . ?
C23 C24 H24 120.3 . . ?
C24 C25 C26 121.7(3) . . ?
C24 C25 H25 119.1 . . ?
C26 C25 H25 119.1 . . ?
C25 C26 C27 122.2(3) . . ?
C25 C26 C31 118.9(3) . . ?
C27 C26 C31 118.9(3) . . ?
C28 C27 C26 121.8(3) . . ?
C28 C27 H27 119.1 . . ?
C26 C27 H27 119.1 . . ?
C27 C28 C29 119.4(4) . . ?
C27 C28 H28 120.3 . . ?
C29 C28 H28 120.3 . . ?
C30 C29 C28 121.1(4) . . ?
C30 C29 H29 119.5 . . ?
C28 C29 H29 119.5 . . ?
C29 C30 C31 120.9(3) . . ?
C29 C30 H30 119.6 . . ?
C31 C30 H30 119.6 . . ?
C30 C31 C26 117.9(3) . . ?
C30 C31 C22 122.5(3) . . ?
C26 C31 C22 119.6(3) . . ?
O2 C32 C33 113.4(3) . . ?
O2 C32 H32A 108.9 . . ?
C33 C32 H32A 108.9 . . ?
O2 C32 H32B 108.9 . . ?
C33 C32 H32B 108.9 . . ?
H32A C32 H32B 107.7 . . ?
C32 C33 C34 110.9(3) . . ?
C32 C33 H33A 109.5 . . ?
C34 C33 H33A 109.5 . . ?
C32 C33 H33B 109.5 . . ?
C34 C33 H33B 109.5 . . ?
H33A C33 H33B 108.1 . . ?
C33 C34 B2 119.3(4) . . ?
C33 C34 H34A 107.5 . . ?
B2 C34 H34A 107.5 . . ?
C33 C34 H34B 107.5 . . ?
B2 C34 H34B 107.5 . . ?
H34A C34 H34B 107.0 . . ?
C36 C35 C42 114.2(4) . . ?
C36 C35 B2 109.2(4) . . ?
C42 C35 B2 105.3(4) . . ?
C36 C35 H35 109.4 . . ?
C42 C35 H35 109.4 . . ?
B2 C35 H35 109.4 . . ?
C37 C36 C35 115.1(5) . . ?
C37 C36 H36A 108.5 . . ?
C35 C36 H36A 108.5 . . ?
C37 C36 H36B 108.5 . . ?
C35 C36 H36B 108.5 . . ?
H36A C36 H36B 107.5 . . ?
C36 C37 C38 116.1(5) . . ?
C36 C37 H37A 108.3 . . ?
C38 C37 H37A 108.3 . . ?
C36 C37 H37B 108.3 . . ?
C38 C37 H37B 108.3 . . ?
H37A C37 H37B 107.4 . . ?
C37 C38 C39 115.1(4) . . ?
C37 C38 H38A 108.5 . . ?
C39 C38 H38A 108.5 . . ?
C37 C38 H38B 108.5 . . ?
C39 C38 H38B 108.5 . . ?
H38A C38 H38B 107.5 . . ?
C40 C39 C38 114.6(4) . . ?
C40 C39 B2 105.3(4) . . ?
C38 C39 B2 108.9(4) . . ?
C40 C39 H39 109.3 . . ?
C38 C39 H39 109.3 . . ?
B2 C39 H39 109.3 . . ?
C41 C40 C39 114.5(5) . . ?
C41 C40 H40A 108.6 . . ?
C39 C40 H40A 108.6 . . ?
C41 C40 H40B 108.6 . . ?
C39 C40 H40B 108.6 . . ?
H40A C40 H40B 107.6 . . ?
C42 C41 C40 115.3(5) . . ?
C42 C41 H41A 108.4 . . ?
C40 C41 H41A 108.4 . . ?
C42 C41 H41B 108.4 . . ?
C40 C41 H41B 108.4 . . ?
H41A C41 H41B 107.5 . . ?
C41 C42 C35 115.2(5) . . ?
C41 C42 H42A 108.5 . . ?
C35 C42 H42A 108.5 . . ?
C41 C42 H42B 108.5 . . ?
C35 C42 H42B 108.5 . . ?
H42A C42 H42B 107.5 . . ?

loop_
_geom_bond_atom_site_label_1
_geom_bond_atom_site_label_2
_geom_bond_distance
_geom_bond_site_symmetry_2
_geom_bond_publ_flag
O1 C2 1.368(4) . ?
O1 C11 1.436(4) . ?
C1 C2 1.384(4) . ?
C1 C10 1.434(4) . ?
C1 C22 1.499(4) . ?
B1 C18 1.561(6) . ?
B1 C14 1.569(6) . ?
B1 C13 1.574(5) . ?
C2 C3 1.405(4) . ?
O2 C23 1.374(4) . ?
O2 C32 1.442(4) . ?
B2 C35 1.558(7) . ?
B2 C34 1.557(6) . ?
B2 C39 1.564(7) . ?
C3 C4 1.358(5) . ?
C3 H3 0.9500 . ?
C4 C5 1.404(5) . ?
C4 H4 0.9500 . ?
C5 C10 1.424(4) . ?
C5 C6 1.425(5) . ?
C6 C7 1.355(5) . ?
C6 H6 0.9500 . ?
C7 C8 1.403(5) . ?
C7 H7 0.9500 . ?
C8 C9 1.370(5) . ?
C8 H8 0.9500 . ?
C9 C10 1.415(4) . ?
C9 H9 0.9500 . ?
C11 C12 1.499(4) . ?
C11 H11A 0.9900 . ?
C11 H11B 0.9900 . ?
C12 C13 1.527(4) . ?
C12 H12A 0.9900 . ?
C12 H12B 0.9900 . ?
C13 H13A 0.9900 . ?
C13 H13B 0.9900 . ?
C14 C21 1.549(7) . ?
C14 C15 1.607(8) . ?
C14 H14 1.0000 . ?
C15 C16 1.558(8) . ?
C15 H15A 0.9900 . ?
C15 H15B 0.9900 . ?
C16 C17 1.409(8) . ?
C16 H16A 0.9900 . ?
C16 H16B 0.9900 . ?
C17 C18 1.519(7) . ?
C17 H17A 0.9900 . ?
C17 H17B 0.9900 . ?
C18 C19 1.535(7) . ?
C18 H18 1.0000 . ?
C19 C20 1.524(6) . ?
C19 H19A 0.9900 . ?
C19 H19B 0.9900 . ?
C20 C21 1.524(7) . ?
C20 H20A 0.9900 . ?
C20 H20B 0.9900 . ?
C21 H21A 0.9900 . ?
C21 H21B 0.9900 . ?
C22 C23 1.385(5) . ?
C22 C31 1.434(5) . ?
C23 C24 1.412(5) . ?
C24 C25 1.371(5) . ?
C24 H24 0.9500 . ?
C25 C26 1.406(5) . ?
C25 H25 0.9500 . ?
C26 C27 1.417(5) . ?
C26 C31 1.421(5) . ?
C27 C28 1.354(5) . ?
C27 H27 0.9500 . ?
C28 C29 1.403(5) . ?
C28 H28 0.9500 . ?
C29 C30 1.365(5) . ?
C29 H29 0.9500 . ?
C30 C31 1.421(5) . ?
C30 H30 0.9500 . ?
C32 C33 1.509(5) . ?
C32 H32A 0.9900 . ?
C32 H32B 0.9900 . ?
C33 C34 1.526(5) . ?
C33 H33A 0.9900 . ?
C33 H33B 0.9900 . ?
C34 H34A 0.9900 . ?
C34 H34B 0.9900 . ?
C35 C36 1.533(7) . ?
C35 C42 1.544(8) . ?
C35 H35 1.0000 . ?
C36 C37 1.501(8) . ?
C36 H36A 0.9900 . ?
C36 H36B 0.9900 . ?
C37 C38 1.504(9) . ?
C37 H37A 0.9900 . ?
C37 H37B 0.9900 . ?
C38 C39 1.553(7) . ?
C38 H38A 0.9900 . ?
C38 H38B 0.9900 . ?
C39 C40 1.531(7) . ?
C39 H39 1.0000 . ?
C40 C41 1.505(9) . ?
C40 H40A 0.9900 . ?
C40 H40B 0.9900 . ?
C41 C42 1.503(10) . ?
C41 H41A 0.9900 . ?
C41 H41B 0.9900 . ?
C42 H42A 0.9900 . ?
C42 H42B 0.9900 . ?

loop_
_geom_torsion_atom_site_label_1
_geom_torsion_atom_site_label_2
_geom_torsion_atom_site_label_3
_geom_torsion_atom_site_label_4
_geom_torsion
_geom_torsion_site_symmetry_1
_geom_torsion_site_symmetry_2
_geom_torsion_site_symmetry_3
_geom_torsion_site_symmetry_4
_geom_torsion_publ_flag
C11 O1 C2 C1 179.0(3) . . . . ?
C11 O1 C2 C3 0.0(5) . . . . ?
C10 C1 C2 O1 179.4(3) . . . . ?
C22 C1 C2 O1 -2.3(5) . . . . ?
C10 C1 C2 C3 -1.6(5) . . . . ?
C22 C1 C2 C3 176.6(3) . . . . ?
O1 C2 C3 C4 177.5(3) . . . . ?
C1 C2 C3 C4 -1.3(5) . . . . ?
C2 C3 C4 C5 1.8(6) . . . . ?
C3 C4 C5 C10 0.7(5) . . . . ?
C3 C4 C5 C6 178.9(3) . . . . ?
C4 C5 C6 C7 -178.2(4) . . . . ?
C10 C5 C6 C7 0.0(6) . . . . ?
C5 C6 C7 C8 1.6(6) . . . . ?
C6 C7 C8 C9 -1.2(6) . . . . ?
C7 C8 C9 C10 -0.8(6) . . . . ?
C8 C9 C10 C5 2.3(5) . . . . ?
C8 C9 C10 C1 -177.7(4) . . . . ?
C4 C5 C10 C9 176.4(4) . . . . ?
C6 C5 C10 C9 -1.9(5) . . . . ?
C4 C5 C10 C1 -3.7(5) . . . . ?
C6 C5 C10 C1 178.1(3) . . . . ?
C2 C1 C10 C9 -175.9(3) . . . . ?
C22 C1 C10 C9 5.8(5) . . . . ?
C2 C1 C10 C5 4.1(5) . . . . ?
C22 C1 C10 C5 -174.2(3) . . . . ?
C2 O1 C11 C12 178.1(3) . . . . ?
O1 C11 C12 C13 173.8(3) . . . . ?
C11 C12 C13 B1 -173.4(4) . . . . ?
C18 B1 C13 C12 -20.3(6) . . . . ?
C14 B1 C13 C12 172.7(4) . . . . ?
C18 B1 C14 C21 -70.4(5) . . . . ?
C13 B1 C14 C21 98.2(5) . . . . ?
C18 B1 C14 C15 47.6(5) . . . . ?
C13 B1 C14 C15 -143.8(4) . . . . ?
C21 C14 C15 C16 109.9(5) . . . . ?
B1 C14 C15 C16 -2.2(6) . . . . ?
C14 C15 C16 C17 -50.6(7) . . . . ?
C15 C16 C17 C18 50.8(7) . . . . ?
C16 C17 C18 C19 -115.0(5) . . . . ?
C16 C17 C18 B1 0.6(7) . . . . ?
C14 B1 C18 C17 -50.4(6) . . . . ?
C13 B1 C18 C17 141.3(5) . . . . ?
C14 B1 C18 C19 70.6(5) . . . . ?
C13 B1 C18 C19 -97.7(5) . . . . ?
C17 C18 C19 C20 65.2(6) . . . . ?
B1 C18 C19 C20 -59.1(5) . . . . ?
C18 C19 C20 C21 53.2(6) . . . . ?
C19 C20 C21 C14 -52.3(6) . . . . ?
B1 C14 C21 C20 58.0(5) . . . . ?
C15 C14 C21 C20 -59.4(5) . . . . ?
C2 C1 C22 C23 -114.2(4) . . . . ?
C10 C1 C22 C23 64.1(4) . . . . ?
C2 C1 C22 C31 68.7(4) . . . . ?
C10 C1 C22 C31 -113.0(4) . . . . ?
C32 O2 C23 C22 -161.1(3) . . . . ?
C32 O2 C23 C24 19.9(5) . . . . ?
C31 C22 C23 O2 -176.2(3) . . . . ?
C1 C22 C23 O2 6.6(4) . . . . ?
C31 C22 C23 C24 2.8(5) . . . . ?
C1 C22 C23 C24 -174.3(3) . . . . ?
O2 C23 C24 C25 178.3(3) . . . . ?
C22 C23 C24 C25 -0.6(5) . . . . ?
C23 C24 C25 C26 -1.2(5) . . . . ?
C24 C25 C26 C27 -179.3(3) . . . . ?
C24 C25 C26 C31 0.6(5) . . . . ?
C25 C26 C27 C28 177.8(3) . . . . ?
C31 C26 C27 C28 -2.1(5) . . . . ?
C26 C27 C28 C29 1.0(6) . . . . ?
C27 C28 C29 C30 0.2(6) . . . . ?
C28 C29 C30 C31 -0.3(6) . . . . ?
C29 C30 C31 C26 -0.8(5) . . . . ?
C29 C30 C31 C22 179.6(3) . . . . ?
C25 C26 C31 C30 -177.9(3) . . . . ?
C27 C26 C31 C30 1.9(5) . . . . ?
C25 C26 C31 C22 1.7(5) . . . . ?
C27 C26 C31 C22 -178.5(3) . . . . ?
C23 C22 C31 C30 176.2(3) . . . . ?
C1 C22 C31 C30 -6.7(5) . . . . ?
C23 C22 C31 C26 -3.3(5) . . . . ?
C1 C22 C31 C26 173.8(3) . . . . ?
C23 O2 C32 C33 71.7(4) . . . . ?
O2 C32 C33 C34 172.0(3) . . . . ?
C32 C33 C34 B2 178.4(3) . . . . ?
C35 B2 C34 C33 3.0(6) . . . . ?
C39 B2 C34 C33 176.0(4) . . . . ?
C34 B2 C35 C36 -127.6(5) . . . . ?
C39 B2 C35 C36 58.9(5) . . . . ?
C34 B2 C35 C42 109.4(5) . . . . ?
C39 B2 C35 C42 -64.2(5) . . . . ?
C42 C35 C36 C37 66.8(7) . . . . ?
B2 C35 C36 C37 -50.7(6) . . . . ?
C35 C36 C37 C38 43.5(7) . . . . ?
C36 C37 C38 C39 -42.6(7) . . . . ?
C37 C38 C39 C40 -68.7(7) . . . . ?
C37 C38 C39 B2 48.9(6) . . . . ?
C35 B2 C39 C40 65.5(5) . . . . ?
C34 B2 C39 C40 -108.4(5) . . . . ?
C35 B2 C39 C38 -57.8(5) . . . . ?
C34 B2 C39 C38 128.3(4) . . . . ?
C38 C39 C40 C41 65.7(6) . . . . ?
B2 C39 C40 C41 -53.9(6) . . . . ?
C39 C40 C41 C42 45.8(7) . . . . ?
C40 C41 C42 C35 -44.7(8) . . . . ?
C36 C35 C42 C41 -67.8(7) . . . . ?
B2 C35 C42 C41 52.0(7) . . . . ?
